data_7051902
loop_
_publ_author_name
'Gassensmith, Jeremiah J.'
'Lee, Jung-Jae'
'Noll, Bruce C.'
'Smith, Bradley D.'

_publ_section_title
;
 Crossing the threshold from accelerated substitution to elimination
 with a bifunctional macrocycle
;
_journal_issue 5
_journal_name_full 'New Journal of Chemistry'
_journal_page_first 843
_journal_paper_doi 10.1039/b719658j
_journal_volume 32
_journal_year 2008
_chemical_compound_source synthesized
_chemical_formula_moiety 'C27 H30 N3 O4 +, Cl -'
_chemical_formula_sum 'C27 H30 Cl N3 O4'
_chemical_formula_weight 495.99
_space_group_IT_number 2
_symmetry_cell_setting triclinic
_symmetry_Int_Tables_number 2
_symmetry_space_group_name_Hall '-P 1'
_symmetry_space_group_name_H-M 'P -1'
_atom_sites_solution_hydrogens geom
_atom_sites_solution_primary direct
_atom_sites_solution_secondary difmap
_audit_creation_method SHELXL-97
_cell_angle_alpha 99.027(1)
_cell_angle_beta 104.128(1)
_cell_angle_gamma 102.882(1)
_cell_formula_units_Z 4
_cell_length_a 11.0581(3)
_cell_length_b 13.2036(3)
_cell_length_c 18.3085(5)
_cell_measurement_reflns_used 9338
_cell_measurement_temperature 100(2)
_cell_measurement_theta_max 33.38
_cell_measurement_theta_min 2.35
_cell_volume 2463.12(11)
_computing_cell_refinement 'APEX2/SAINT (Bruker, 2004)'
_computing_data_collection 'APEX2 (Bruker, 2004)'
_computing_data_reduction 'SAINT/XPREP (Bruker, 2004; Sheldrick, 2003)'
_computing_molecular_graphics 'XP (Sheldrick, 1998)'
_computing_publication_material 'XCIF (Sheldrick, 2001)'
_computing_structure_refinement 'SHELXL-97 (Sheldrick, 1997)'
_computing_structure_solution 'SHELXS-97 (Sheldrick, 1990)'
_diffrn_ambient_temperature 100(2)
_diffrn_detector_area_resol_mean 8.33
_diffrn_measured_fraction_theta_full 0.992
_diffrn_measured_fraction_theta_max 0.992
_diffrn_measurement_device_type 'Bruker SMART APEX CCD area detector'
_diffrn_measurement_method '\f and \w scans'
_diffrn_radiation_monochromator graphite
_diffrn_radiation_probe x-ray
_diffrn_radiation_type MoK\a
_diffrn_radiation_wavelength 0.71073
_diffrn_reflns_av_R_equivalents 0.0334
_diffrn_reflns_av_sigmaI/netI 0.0341
_diffrn_reflns_limit_h_max 16
_diffrn_reflns_limit_h_min -16
_diffrn_reflns_limit_k_max 19
_diffrn_reflns_limit_k_min -19
_diffrn_reflns_limit_l_max 26
_diffrn_reflns_limit_l_min -26
_diffrn_reflns_number 65637
_diffrn_reflns_theta_full 31.51
_diffrn_reflns_theta_max 31.51
_diffrn_reflns_theta_min 1.18
_diffrn_source 'fine-focus sealed tube'
_diffrn_source_type 'Siemens KFFMO2K-90'
_exptl_absorpt_coefficient_mu 0.194
_exptl_absorpt_correction_T_max 0.9677
_exptl_absorpt_correction_T_min 0.9211
_exptl_absorpt_correction_type multi-scan
_exptl_absorpt_process_details 'Blessing, R. H. (1995) Acta Cryst. A51, 33-38.'
_exptl_crystal_colour 'clear colourless'
_exptl_crystal_density_diffrn 1.338
_exptl_crystal_density_meas 0
_exptl_crystal_density_method 'not measured'
_exptl_crystal_description parallelepiped
_exptl_crystal_F_000 1048
_exptl_crystal_size_max 0.43
_exptl_crystal_size_mid 0.24
_exptl_crystal_size_min 0.17
_refine_diff_density_max 0.840
_refine_diff_density_min -0.403
_refine_diff_density_rms 0.080
_refine_ls_extinction_method none
_refine_ls_goodness_of_fit_ref 1.109
_refine_ls_hydrogen_treatment mixed
_refine_ls_matrix_type full
_refine_ls_number_parameters 731
_refine_ls_number_reflns 16272
_refine_ls_number_restraints 0
_refine_ls_restrained_S_all 1.109
_refine_ls_R_factor_all 0.0744
_refine_ls_R_factor_gt 0.0639
_refine_ls_shift/su_max 0.001
_refine_ls_shift/su_mean 0.000
_refine_ls_structure_factor_coef Fsqd
_refine_ls_weighting_details 'calc w=1/[\s^2^(Fo^2^)+(0.0614P)^2^+3.5500P] where P=(Fo^2^+2Fc^2^)/3'
_refine_ls_weighting_scheme calc
_refine_ls_wR_factor_gt 0.1718
_refine_ls_wR_factor_ref 0.1765
_reflns_number_gt 13611
_reflns_number_total 16272
_reflns_threshold_expression >2sigma(I)
_cod_data_source_file b719658j.txt
_cod_data_source_block bcn116noh
_cod_database_code 7051902

loop_
_symmetry_equiv_pos_as_xyz
'x, y, z'
'-x, -y, -z'

loop_
_atom_site_label
_atom_site_type_symbol
_atom_site_fract_x
_atom_site_fract_y
_atom_site_fract_z
_atom_site_U_iso_or_equiv
_atom_site_adp_type
_atom_site_occupancy
_atom_site_symmetry_multiplicity
_atom_site_calc_flag
_atom_site_refinement_flags
_atom_site_disorder_assembly
_atom_site_disorder_group
Cl1 Cl 0.36235(4) 0.14884(4) 1.06498(3) 0.02250(10) Uani 1 1 d . . .
N1 N 0.36443(17) -0.14047(16) 0.86159(11) 0.0257(4) Uani 1 1 d . . .
H1N H 0.452(3) -0.144(3) 0.8821(19) 0.039(8) Uiso 1 1 d . . .
N2 N 0.31441(17) 0.35299(13) 0.99101(10) 0.0206(3) Uani 1 1 d . . .
H2N H 0.322(3) 0.299(2) 1.0109(16) 0.021(6) Uiso 1 1 d . . .
N3 N 0.08730(16) 0.06546(13) 1.10808(10) 0.0180(3) Uani 1 1 d . . .
H3N H 0.153(3) 0.091(2) 1.0922(16) 0.025(7) Uiso 1 1 d . . .
O1 O 0.40544(17) 0.07913(13) 0.81244(9) 0.0281(3) Uani 1 1 d . . .
O2 O 0.2106(2) -0.23275(17) 0.96788(13) 0.0293(6) Uani 0.845(6) 1 d P A 1
C24 C 0.1976(4) -0.2685(3) 1.0345(2) 0.0300(7) Uani 0.845(6) 1 d P A 1
H24A H 0.2844 -0.2594 1.0702 0.036 Uiso 0.845(6) 1 calc PR A 1
H24B H 0.1507 -0.3452 1.0204 0.036 Uiso 0.845(6) 1 calc PR A 1
C25 C 0.2830(3) -0.2835(2) 0.9277(2) 0.0253(6) Uani 0.845(6) 1 d P A 1
H25A H 0.2471 -0.3619 0.9164 0.030 Uiso 0.845(6) 1 calc PR A 1
H25B H 0.3745 -0.2650 0.9595 0.030 Uiso 0.845(6) 1 calc PR A 1
O2' O 0.2913(11) -0.1995(8) 1.0085(7) 0.024(3) Uani 0.155(6) 1 d P A 2
C24' C 0.237(2) -0.2464(19) 1.0418(16) 0.0300(7) Uani 0.155(6) 1 d P A 2
H24C H 0.3027 -0.2531 1.0873 0.036 Uiso 0.155(6) 1 calc PR A 2
H24D H 0.1962 -0.3191 1.0090 0.036 Uiso 0.155(6) 1 calc PR A 2
C25' C 0.3468(18) -0.2587(13) 0.9607(10) 0.025(3) Uani 0.155(6) 1 d P A 2
H25C H 0.3288 -0.3335 0.9662 0.030 Uiso 0.155(6) 1 calc PR A 2
H25D H 0.4419 -0.2278 0.9761 0.030 Uiso 0.155(6) 1 calc PR A 2
O3 O 0.23712(19) 0.49985(13) 0.99722(12) 0.0351(4) Uani 1 1 d . . .
O4 O -0.04209(14) 0.11604(12) 1.17929(9) 0.0228(3) Uani 1 1 d . . .
C1 C 0.3465(3) -0.1107(3) 0.78498(15) 0.0242(5) Uani 0.826(5) 1 d P A 1
H1A H 0.2584 -0.1011 0.7680 0.029 Uiso 0.826(5) 1 calc PR A 1
H1B H 0.3511 -0.1708 0.7469 0.029 Uiso 0.826(5) 1 calc PR A 1
C2 C 0.4428(3) -0.0115(2) 0.78345(15) 0.0262(6) Uani 0.826(5) 1 d P A 1
H2A H 0.5302 -0.0087 0.8156 0.031 Uiso 0.826(5) 1 calc PR A 1
H2B H 0.4462 -0.0122 0.7298 0.031 Uiso 0.826(5) 1 calc PR A 1
C1' C 0.3660(14) -0.0575(11) 0.8949(9) 0.0242(5) Uani 0.174(5) 1 d P A 2
H1'1 H 0.3925 -0.0555 0.9510 0.029 Uiso 0.174(5) 1 calc PR A 2
H1'2 H 0.2766 -0.0499 0.8813 0.029 Uiso 0.174(5) 1 calc PR A 2
C2' C 0.4535(11) 0.0359(9) 0.8801(6) 0.020(2) Uani 0.174(5) 1 d P A 2
H2'1 H 0.4800 0.0945 0.9266 0.024 Uiso 0.174(5) 1 calc PR A 2
H2'2 H 0.5328 0.0158 0.8753 0.024 Uiso 0.174(5) 1 calc PR A 2
C3 C 0.4782(2) 0.1713(2) 0.79642(15) 0.0323(5) Uani 1 1 d . A .
H3A H 0.4550 0.1656 0.7399 0.039 Uiso 1 1 calc R . .
H3B H 0.5718 0.1765 0.8150 0.039 Uiso 1 1 calc R . .
C4 C 0.4519(2) 0.27016(17) 0.83532(12) 0.0238(4) Uani 1 1 d . . .
C5 C 0.4859(2) 0.36459(19) 0.81062(13) 0.0285(4) Uani 1 1 d . A .
H5 H 0.5254 0.3662 0.7700 0.034 Uiso 1 1 calc R . .
C6 C 0.4620(2) 0.45502(18) 0.84534(13) 0.0281(4) Uani 1 1 d . . .
H6 H 0.4855 0.5189 0.8282 0.034 Uiso 1 1 calc R A .
C7 C 0.4043(2) 0.45575(16) 0.90515(13) 0.0249(4) Uani 1 1 d . A .
H7 H 0.3886 0.5191 0.9285 0.030 Uiso 1 1 calc R . .
C8 C 0.37010(19) 0.36130(15) 0.93012(11) 0.0203(3) Uani 1 1 d . . .
C9 C 0.3944(2) 0.26895(16) 0.89483(12) 0.0218(4) Uani 1 1 d . A .
H9 H 0.3714 0.2048 0.9117 0.026 Uiso 1 1 calc R . .
C10 C 0.2493(2) 0.41883(15) 1.01911(13) 0.0228(4) Uani 1 1 d . . .
C11 C 0.19245(19) 0.38591(15) 1.08110(12) 0.0214(4) Uani 1 1 d . A .
C12 C 0.1855(2) 0.46529(16) 1.13870(14) 0.0274(4) Uani 1 1 d . . .
H12 H 0.2158 0.5382 1.1378 0.033 Uiso 1 1 calc R A .
C13 C 0.1344(2) 0.43825(17) 1.19745(14) 0.0295(4) Uani 1 1 d . A .
H13 H 0.1311 0.4927 1.2370 0.035 Uiso 1 1 calc R . .
C14 C 0.0882(2) 0.33150(16) 1.19856(12) 0.0238(4) Uani 1 1 d . . .
H14 H 0.0536 0.3132 1.2389 0.029 Uiso 1 1 calc R A .
C15 C 0.09268(17) 0.25141(14) 1.14053(11) 0.0177(3) Uani 1 1 d . A .
C16 C 0.14341(18) 0.27894(14) 1.08168(11) 0.0183(3) Uani 1 1 d . . .
H16 H 0.1448 0.2245 1.0415 0.022 Uiso 1 1 calc R A .
C17 C 0.03864(17) 0.13810(15) 1.14411(11) 0.0173(3) Uani 1 1 d . . .
C18 C 0.06256(18) -0.04483(14) 1.10670(11) 0.0180(3) Uani 1 1 d . . .
C19 C -0.0335(2) -0.10053(16) 1.13375(12) 0.0223(4) Uani 1 1 d . A .
H19 H -0.0910 -0.0661 1.1517 0.027 Uiso 1 1 calc R . .
C20 C -0.0440(2) -0.20766(17) 1.13414(13) 0.0261(4) Uani 1 1 d . . .
H20 H -0.1066 -0.2451 1.1549 0.031 Uiso 1 1 calc R A .
C21 C 0.0348(2) -0.26046(16) 1.10494(12) 0.0258(4) Uani 1 1 d . A .
H21 H 0.0273 -0.3332 1.1064 0.031 Uiso 1 1 calc R . .
C22 C 0.1248(2) -0.20645(17) 1.07352(12) 0.0242(4) Uani 1 1 d . . .
C23 C 0.1403(2) -0.09858(16) 1.07542(12) 0.0219(4) Uani 1 1 d . A .
H23 H 0.2040 -0.0612 1.0554 0.026 Uiso 1 1 calc R . .
C26 C 0.2750(4) -0.2464(3) 0.8538(2) 0.0226(7) Uani 0.845(6) 1 d P A 1
H26A H 0.2936 -0.2998 0.8169 0.027 Uiso 0.845(6) 1 calc PR A 1
H26B H 0.1851 -0.2437 0.8314 0.027 Uiso 0.845(6) 1 calc PR A 1
C26' C 0.291(2) -0.2549(16) 0.8808(12) 0.022(4) Uani 0.155(6) 1 d P A 2
H26C H 0.1970 -0.2606 0.8714 0.026 Uiso 0.155(6) 1 calc PR A 2
H26D H 0.2997 -0.3161 0.8458 0.026 Uiso 0.155(6) 1 calc PR A 2
C27 C 0.3495(2) -0.0522(2) 0.92163(17) 0.0215(5) Uani 0.826(5) 1 d P A 1
H27A H 0.2597 -0.0480 0.9078 0.032 Uiso 0.826(5) 1 calc PR A 1
H27B H 0.4076 0.0163 0.9226 0.032 Uiso 0.826(5) 1 calc PR A 1
H27C H 0.3718 -0.0686 0.9728 0.032 Uiso 0.826(5) 1 calc PR A 1
C27' C 0.3235(14) -0.1723(13) 0.7664(7) 0.029(3) Uani 0.174(5) 1 d P A 2
H27D H 0.2290 -0.1912 0.7456 0.044 Uiso 0.174(5) 1 calc PR A 2
H27E H 0.3550 -0.2331 0.7497 0.044 Uiso 0.174(5) 1 calc PR A 2
H27F H 0.3623 -0.1113 0.7473 0.044 Uiso 0.174(5) 1 calc PR A 2
Cl2 Cl 0.78094(4) 0.11372(4) 0.41665(3) 0.02128(10) Uani 1 1 d . . .
N4 N 0.97666(17) -0.05555(14) 0.61039(10) 0.0220(3) Uani 1 1 d . . .
H4N H 1.043(3) -0.074(3) 0.5909(19) 0.040(8) Uiso 1 1 d . . .
N5 N 0.80437(17) 0.36465(13) 0.49645(10) 0.0214(3) Uani 1 1 d . B .
H5N H 0.790(3) 0.300(2) 0.4782(17) 0.029(7) Uiso 1 1 d . . .
N6 N 0.45407(17) 0.00817(14) 0.37887(11) 0.0242(3) Uani 1 1 d . B .
H6N H 0.532(3) 0.038(2) 0.3985(16) 0.024(7) Uiso 1 1 d . . .
O5 O 1.0724(2) 0.19426(14) 0.66726(13) 0.0226(7) Uani 0.813(8) 1 d P B 1
O5' O 1.1327(13) 0.2071(11) 0.6474(6) 0.043(4) Uani 0.187(8) 1 d P B 2
C30' C 1.110(2) 0.284(2) 0.7004(12) 0.060(6) Uani 0.187(8) 1 d P B 2
H30C H 1.1855 0.3124 0.7470 0.072 Uiso 0.187(8) 1 calc PR B 2
H30D H 1.0325 0.2531 0.7162 0.072 Uiso 0.187(8) 1 calc PR B 2
O6 O 0.70664(16) -0.20608(12) 0.51582(10) 0.0285(3) Uani 1 1 d . . .
O7 O 0.72901(19) 0.51035(13) 0.48177(13) 0.0422(5) Uani 1 1 d . B .
O8 O 0.26338(14) 0.02017(13) 0.30195(10) 0.0284(3) Uani 1 1 d . B .
C28 C 1.0418(2) 0.01836(18) 0.68861(12) 0.0248(4) Uani 1 1 d . B .
H28A H 0.9743 0.0390 0.7098 0.030 Uiso 1 1 calc R . .
H28B H 1.0855 -0.0210 0.7236 0.030 Uiso 1 1 calc R . .
C29 C 1.1393(2) 0.11771(18) 0.68914(13) 0.0285(4) Uani 1 1 d . . .
H29A H 1.2013 0.1467 0.7414 0.034 Uiso 1 1 calc R B 1
H29B H 1.1886 0.1015 0.6524 0.034 Uiso 1 1 calc R B 1
C30 C 1.1590(3) 0.2978(2) 0.68635(18) 0.0217(6) Uani 0.813(8) 1 d P B 1
H30A H 1.2317 0.2965 0.6640 0.026 Uiso 0.813(8) 1 calc PR B 1
H30B H 1.1951 0.3221 0.7432 0.026 Uiso 0.813(8) 1 calc PR B 1
C31 C 1.0868(2) 0.37327(17) 0.65470(12) 0.0245(4) Uani 1 1 d . . .
C32 C 1.1365(2) 0.48225(18) 0.68678(13) 0.0287(4) Uani 1 1 d . B .
H32 H 1.2108 0.5077 0.7306 0.034 Uiso 1 1 calc R . .
C33 C 1.0773(2) 0.55337(18) 0.65449(15) 0.0317(5) Uani 1 1 d . . .
H33 H 1.1128 0.6277 0.6759 0.038 Uiso 1 1 calc R B .
C34 C 0.9669(2) 0.51815(17) 0.59130(14) 0.0279(4) Uani 1 1 d . B .
H34 H 0.9269 0.5676 0.5698 0.033 Uiso 1 1 calc R . .
C35 C 0.91571(19) 0.40866(16) 0.55995(12) 0.0209(3) Uani 1 1 d . . .
C36 C 0.9766(2) 0.33708(16) 0.59172(12) 0.0234(4) Uani 1 1 d . B .
H36 H 0.9421 0.2628 0.5700 0.028 Uiso 1 1 calc R . .
C37 C 0.7173(2) 0.41491(16) 0.46343(13) 0.0257(4) Uani 1 1 d . . .
C38 C 0.6026(2) 0.34364(16) 0.39998(12) 0.0228(4) Uani 1 1 d . B .
C39 C 0.5459(2) 0.3866(2) 0.33952(16) 0.0325(5) Uani 1 1 d . . .
H39 H 0.5810 0.4590 0.3391 0.039 Uiso 1 1 calc R B .
C40 C 0.4386(2) 0.3237(2) 0.28020(15) 0.0344(5) Uani 1 1 d . B .
H40 H 0.4008 0.3529 0.2390 0.041 Uiso 1 1 calc R . .
C41 C 0.3861(2) 0.2181(2) 0.28089(13) 0.0277(4) Uani 1 1 d . . .
H41 H 0.3131 0.1751 0.2400 0.033 Uiso 1 1 calc R B .
C42 C 0.44064(18) 0.17520(16) 0.34175(11) 0.0202(3) Uani 1 1 d . B .
C43 C 0.54892(18) 0.23836(15) 0.40140(11) 0.0190(3) Uani 1 1 d . . .
H43 H 0.5859 0.2094 0.4430 0.023 Uiso 1 1 calc R B .
C44 C 0.37736(18) 0.06130(16) 0.33925(12) 0.0214(4) Uani 1 1 d . . .
C45 C 0.42383(19) -0.10229(16) 0.37729(12) 0.0230(4) Uani 1 1 d . . .
C46 C 0.3040(2) -0.17392(18) 0.33577(14) 0.0292(4) Uani 1 1 d . B .
H46 H 0.2360 -0.1496 0.3077 0.035 Uiso 1 1 calc R . .
C47 C 0.2861(2) -0.28132(18) 0.33623(15) 0.0318(5) Uani 1 1 d . . .
H47 H 0.2048 -0.3304 0.3083 0.038 Uiso 1 1 calc R B .
C48 C 0.3840(2) -0.31874(17) 0.37644(14) 0.0294(4) Uani 1 1 d . B .
H48 H 0.3696 -0.3926 0.3758 0.035 Uiso 1 1 calc R . .
C49 C 0.5036(2) -0.24745(16) 0.41773(13) 0.0246(4) Uani 1 1 d . . .
C50 C 0.5229(2) -0.13943(16) 0.41821(12) 0.0230(4) Uani 1 1 d . B .
H50 H 0.6042 -0.0905 0.4466 0.028 Uiso 1 1 calc R . .
C51 C 0.6096(2) -0.28998(17) 0.45967(14) 0.0292(4) Uani 1 1 d . B .
H51A H 0.5729 -0.3451 0.4852 0.035 Uiso 1 1 calc R . .
H51B H 0.6483 -0.3234 0.4222 0.035 Uiso 1 1 calc R . .
C52 C 0.8187(2) -0.23833(18) 0.54910(15) 0.0312(5) Uani 1 1 d . . .
H52A H 0.8697 -0.2442 0.5118 0.037 Uiso 1 1 calc R . .
H52B H 0.7920 -0.3091 0.5609 0.037 Uiso 1 1 calc R . .
C53 C 0.9009(2) -0.15794(17) 0.62218(14) 0.0271(4) Uani 1 1 d . . .
H53A H 0.8439 -0.1412 0.6537 0.033 Uiso 1 1 calc R . .
H53B H 0.9624 -0.1910 0.6522 0.033 Uiso 1 1 calc R . .
C54 C 0.8975(2) -0.00466(16) 0.55712(12) 0.0224(4) Uani 1 1 d . . .
H54A H 0.8278 0.0106 0.5776 0.034 Uiso 1 1 calc R . .
H54B H 0.8598 -0.0531 0.5060 0.034 Uiso 1 1 calc R . .
H54C H 0.9527 0.0620 0.5527 0.030(7) Uiso 1 1 calc R . .

loop_
_atom_site_aniso_label
_atom_site_aniso_U_11
_atom_site_aniso_U_22
_atom_site_aniso_U_33
_atom_site_aniso_U_23
_atom_site_aniso_U_13
_atom_site_aniso_U_12
Cl1 0.01729(19) 0.0242(2) 0.0289(2) 0.01042(17) 0.00668(17) 0.00838(16)
N1 0.0178(8) 0.0352(9) 0.0256(9) 0.0106(7) 0.0052(6) 0.0087(7)
N2 0.0247(8) 0.0149(7) 0.0241(8) 0.0065(6) 0.0100(6) 0.0047(6)
N3 0.0178(7) 0.0171(7) 0.0207(7) 0.0044(6) 0.0088(6) 0.0047(5)
O1 0.0344(8) 0.0332(8) 0.0242(7) 0.0069(6) 0.0130(6) 0.0189(7)
O2 0.0342(13) 0.0325(10) 0.0340(12) 0.0134(9) 0.0185(11) 0.0215(9)
C24 0.039(2) 0.0252(17) 0.0378(15) 0.0131(14) 0.0209(18) 0.0175(14)
C25 0.0264(15) 0.0221(11) 0.0335(16) 0.0073(11) 0.0135(13) 0.0124(11)
O2' 0.028(6) 0.020(4) 0.038(7) 0.010(4) 0.025(5) 0.014(4)
C24' 0.039(2) 0.0252(17) 0.0378(15) 0.0131(14) 0.0209(18) 0.0175(14)
C25' 0.026(8) 0.031(7) 0.027(8) 0.010(6) 0.017(7) 0.014(6)
O3 0.0455(10) 0.0221(7) 0.0518(11) 0.0181(7) 0.0266(9) 0.0166(7)
O4 0.0214(7) 0.0245(7) 0.0271(7) 0.0075(6) 0.0127(6) 0.0082(5)
C1 0.0301(12) 0.0282(14) 0.0163(11) 0.0026(10) 0.0068(9) 0.0135(10)
C2 0.0296(13) 0.0328(13) 0.0249(12) 0.0086(10) 0.0139(10) 0.0176(10)
C1' 0.0301(12) 0.0282(14) 0.0163(11) 0.0026(10) 0.0068(9) 0.0135(10)
C2' 0.024(5) 0.019(5) 0.018(5) 0.005(4) 0.004(4) 0.008(4)
C3 0.0340(12) 0.0400(12) 0.0317(11) 0.0099(9) 0.0178(10) 0.0173(10)
C4 0.0191(8) 0.0295(10) 0.0244(9) 0.0078(8) 0.0081(7) 0.0065(7)
C5 0.0228(9) 0.0367(11) 0.0261(10) 0.0114(9) 0.0103(8) 0.0016(8)
C6 0.0259(10) 0.0276(10) 0.0274(10) 0.0121(8) 0.0070(8) -0.0025(8)
C7 0.0254(9) 0.0197(8) 0.0277(10) 0.0082(7) 0.0074(8) 0.0010(7)
C8 0.0193(8) 0.0189(8) 0.0218(9) 0.0063(7) 0.0059(7) 0.0022(6)
C9 0.0221(9) 0.0222(8) 0.0236(9) 0.0080(7) 0.0092(7) 0.0060(7)
C10 0.0245(9) 0.0162(8) 0.0284(10) 0.0052(7) 0.0103(8) 0.0041(7)
C11 0.0218(9) 0.0162(8) 0.0267(9) 0.0034(7) 0.0086(7) 0.0054(6)
C12 0.0279(10) 0.0157(8) 0.0383(12) 0.0002(8) 0.0149(9) 0.0041(7)
C13 0.0315(11) 0.0202(9) 0.0350(11) -0.0041(8) 0.0153(9) 0.0046(8)
C14 0.0221(9) 0.0224(9) 0.0262(9) 0.0000(7) 0.0105(8) 0.0047(7)
C15 0.0150(7) 0.0173(7) 0.0205(8) 0.0022(6) 0.0051(6) 0.0051(6)
C16 0.0174(8) 0.0158(7) 0.0212(8) 0.0023(6) 0.0054(6) 0.0053(6)
C17 0.0156(7) 0.0187(8) 0.0169(8) 0.0028(6) 0.0036(6) 0.0052(6)
C18 0.0189(8) 0.0175(8) 0.0169(8) 0.0034(6) 0.0039(6) 0.0049(6)
C19 0.0236(9) 0.0204(8) 0.0220(9) 0.0035(7) 0.0088(7) 0.0031(7)
C20 0.0298(10) 0.0218(9) 0.0250(10) 0.0057(7) 0.0096(8) 0.0015(8)
C21 0.0337(11) 0.0183(8) 0.0239(9) 0.0060(7) 0.0058(8) 0.0056(8)
C22 0.0299(10) 0.0228(9) 0.0235(9) 0.0071(7) 0.0089(8) 0.0117(8)
C23 0.0231(9) 0.0216(8) 0.0249(9) 0.0075(7) 0.0101(7) 0.0091(7)
C26 0.0208(15) 0.0220(13) 0.0231(18) 0.0001(14) 0.0055(15) 0.0064(10)
C26' 0.016(6) 0.020(7) 0.022(10) 0.000(8) -0.005(8) 0.005(5)
C27 0.0209(11) 0.0241(11) 0.0178(12) 0.0000(9) 0.0031(9) 0.0086(9)
C27' 0.040(7) 0.031(8) 0.013(5) -0.007(5) 0.006(5) 0.011(6)
Cl2 0.01866(19) 0.0227(2) 0.0223(2) 0.00176(16) 0.00447(16) 0.00919(16)
N4 0.0205(7) 0.0276(8) 0.0211(8) 0.0067(6) 0.0070(6) 0.0109(6)
N5 0.0209(7) 0.0144(7) 0.0249(8) 0.0024(6) 0.0010(6) 0.0045(6)
N6 0.0155(7) 0.0212(8) 0.0300(9) 0.0030(7) 0.0013(6) 0.0013(6)
O5 0.0172(10) 0.0173(8) 0.0287(11) 0.0048(7) -0.0010(8) 0.0042(6)
O5' 0.045(7) 0.070(8) 0.034(5) 0.024(5) 0.022(5) 0.036(6)
C30' 0.044(12) 0.100(18) 0.038(9) 0.011(10) 0.004(8) 0.038(12)
O6 0.0285(8) 0.0189(7) 0.0353(8) 0.0030(6) 0.0045(6) 0.0086(6)
O7 0.0371(10) 0.0198(7) 0.0587(12) 0.0021(7) -0.0052(9) 0.0116(7)
O8 0.0147(6) 0.0332(8) 0.0322(8) 0.0027(6) 0.0023(6) 0.0041(6)
C28 0.0267(10) 0.0314(10) 0.0180(8) 0.0045(7) 0.0046(7) 0.0140(8)
C29 0.0291(10) 0.0270(10) 0.0256(10) 0.0041(8) -0.0010(8) 0.0110(8)
C30 0.0163(12) 0.0205(11) 0.0242(13) 0.0057(9) 0.0004(10) 0.0023(9)
C31 0.0246(9) 0.0261(9) 0.0222(9) 0.0053(7) 0.0059(7) 0.0070(7)
C32 0.0265(10) 0.0276(10) 0.0245(10) -0.0010(8) 0.0017(8) 0.0034(8)
C33 0.0308(11) 0.0211(9) 0.0352(12) -0.0012(8) 0.0034(9) 0.0030(8)
C34 0.0252(10) 0.0203(9) 0.0346(11) 0.0027(8) 0.0052(8) 0.0051(7)
C35 0.0189(8) 0.0210(8) 0.0213(9) 0.0032(7) 0.0054(7) 0.0040(7)
C36 0.0237(9) 0.0201(8) 0.0241(9) 0.0053(7) 0.0039(7) 0.0045(7)
C37 0.0242(9) 0.0193(8) 0.0326(11) 0.0066(8) 0.0039(8) 0.0080(7)
C38 0.0208(8) 0.0216(9) 0.0270(10) 0.0068(7) 0.0049(7) 0.0093(7)
C39 0.0257(10) 0.0310(11) 0.0426(13) 0.0201(10) 0.0048(9) 0.0090(8)
C40 0.0245(10) 0.0442(13) 0.0361(12) 0.0226(11) 0.0028(9) 0.0095(9)
C41 0.0184(9) 0.0391(12) 0.0250(10) 0.0109(9) 0.0029(7) 0.0075(8)
C42 0.0153(8) 0.0246(9) 0.0215(8) 0.0047(7) 0.0057(7) 0.0072(7)
C43 0.0168(8) 0.0216(8) 0.0203(8) 0.0051(6) 0.0053(7) 0.0085(6)
C44 0.0157(8) 0.0262(9) 0.0208(8) 0.0012(7) 0.0054(7) 0.0059(7)
C45 0.0194(8) 0.0203(8) 0.0265(9) 0.0004(7) 0.0081(7) 0.0014(7)
C46 0.0192(9) 0.0259(10) 0.0356(11) -0.0019(8) 0.0057(8) 0.0013(7)
C47 0.0246(10) 0.0234(10) 0.0386(12) -0.0043(9) 0.0096(9) -0.0033(8)
C48 0.0305(11) 0.0189(9) 0.0356(11) -0.0012(8) 0.0141(9) 0.0007(8)
C49 0.0280(10) 0.0192(8) 0.0265(10) 0.0009(7) 0.0119(8) 0.0046(7)
C50 0.0217(9) 0.0186(8) 0.0250(9) 0.0007(7) 0.0065(7) 0.0013(7)
C51 0.0340(11) 0.0180(9) 0.0344(11) 0.0027(8) 0.0099(9) 0.0068(8)
C52 0.0321(11) 0.0216(9) 0.0411(13) 0.0075(9) 0.0074(10) 0.0132(8)
C53 0.0257(10) 0.0261(10) 0.0333(11) 0.0117(8) 0.0092(8) 0.0102(8)
C54 0.0217(9) 0.0247(9) 0.0217(9) 0.0060(7) 0.0050(7) 0.0090(7)

loop_
_atom_type_symbol
_atom_type_description
_atom_type_scat_dispersion_real
_atom_type_scat_dispersion_imag
_atom_type_scat_source
C C 0.0033 0.0016 'International Tables Vol C Tables 4.2.6.8 and 6.1.1.4'
H H 0.0000 0.0000 'International Tables Vol C Tables 4.2.6.8 and 6.1.1.4'
N N 0.0061 0.0033 'International Tables Vol C Tables 4.2.6.8 and 6.1.1.4'
O O 0.0106 0.0060 'International Tables Vol C Tables 4.2.6.8 and 6.1.1.4'
Cl Cl 0.1484 0.1585 'International Tables Vol C Tables 4.2.6.8 and 6.1.1.4'

loop_
_geom_angle_atom_site_label_1
_geom_angle_atom_site_label_2
_geom_angle_atom_site_label_3
_geom_angle
_geom_angle_site_symmetry_1
_geom_angle_site_symmetry_3
_geom_angle_publ_flag
C1' N1 C26 128.8(8) . . ?
C1' N1 C1 94.8(8) . . ?
C26 N1 C1 110.4(2) . . ?
C1' N1 C27 17.9(8) . . ?
C26 N1 C27 113.0(2) . . ?
C1 N1 C27 110.35(19) . . ?
C1' N1 C27' 121.7(9) . . ?
C26 N1 C27' 84.9(6) . . ?
C1 N1 C27' 28.5(5) . . ?
C27 N1 C27' 134.8(6) . . ?
C1' N1 C26' 122.3(11) . . ?
C26 N1 C26' 17.5(6) . . ?
C1 N1 C26' 127.7(7) . . ?
C27 N1 C26' 104.6(8) . . ?
C27' N1 C26' 101.2(9) . . ?
C1' N1 H1N 103(2) . . ?
C26 N1 H1N 108.2(19) . . ?
C1 N1 H1N 110.6(19) . . ?
C27 N1 H1N 104(2) . . ?
C27' N1 H1N 109(2) . . ?
C26' N1 H1N 97(2) . . ?
C10 N2 C8 127.00(17) . . ?
C10 N2 H2N 118.8(18) . . ?
C8 N2 H2N 114.2(18) . . ?
C17 N3 C18 128.06(16) . . ?
C17 N3 H3N 116.6(19) . . ?
C18 N3 H3N 114.0(18) . . ?
C3 O1 C2 109.94(18) . . ?
C3 O1 C2' 123.1(5) . . ?
C2 O1 C2' 74.2(4) . . ?
C24 O2 C25 114.5(2) . . ?
O2 C24 C22 109.6(3) . . ?
O2 C24 H24A 109.7 . . ?
C22 C24 H24A 109.7 . . ?
O2 C24 H24B 109.7 . . ?
C22 C24 H24B 109.7 . . ?
H24A C24 H24B 108.2 . . ?
O2 C25 C26 108.1(2) . . ?
O2 C25 H25A 110.1 . . ?
C26 C25 H25A 110.1 . . ?
O2 C25 H25B 110.1 . . ?
C26 C25 H25B 110.1 . . ?
H25A C25 H25B 108.4 . . ?
C24' O2' C25' 114.8(16) . . ?
O2' C24' C22 120.9(19) . . ?
O2' C24' H24C 107.1 . . ?
C22 C24' H24C 107.1 . . ?
O2' C24' H24D 107.1 . . ?
C22 C24' H24D 107.1 . . ?
H24C C24' H24D 106.8 . . ?
O2' C25' C26' 108.6(14) . . ?
O2' C25' H25C 110.0 . . ?
C26' C25' H25C 110.0 . . ?
O2' C25' H25D 110.0 . . ?
C26' C25' H25D 110.0 . . ?
H25C C25' H25D 108.4 . . ?
N1 C1 C2 115.3(2) . . ?
N1 C1 H1A 108.4 . . ?
C2 C1 H1A 108.4 . . ?
N1 C1 H1B 108.4 . . ?
C2 C1 H1B 108.4 . . ?
H1A C1 H1B 107.5 . . ?
O1 C2 C1 109.3(2) . . ?
O1 C2 H2A 109.8 . . ?
C1 C2 H2A 109.8 . . ?
O1 C2 H2B 109.8 . . ?
C1 C2 H2B 109.8 . . ?
H2A C2 H2B 108.3 . . ?
N1 C1' C2' 115.4(13) . . ?
N1 C1' H1'1 108.4 . . ?
C2' C1' H1'1 108.4 . . ?
N1 C1' H1'2 108.4 . . ?
C2' C1' H1'2 108.4 . . ?
H1'1 C1' H1'2 107.5 . . ?
O1 C2' C1' 119.0(9) . . ?
O1 C2' H2'1 107.6 . . ?
C1' C2' H2'1 107.6 . . ?
O1 C2' H2'2 107.6 . . ?
C1' C2' H2'2 107.6 . . ?
H2'1 C2' H2'2 107.0 . . ?
O1 C3 C4 110.66(17) . . ?
O1 C3 H3A 109.5 . . ?
C4 C3 H3A 109.5 . . ?
O1 C3 H3B 109.5 . . ?
C4 C3 H3B 109.5 . . ?
H3A C3 H3B 108.1 . . ?
C9 C4 C5 119.6(2) . . ?
C9 C4 C3 121.36(19) . . ?
C5 C4 C3 119.05(19) . . ?
C6 C5 C4 119.6(2) . . ?
C6 C5 H5 120.2 . . ?
C4 C5 H5 120.2 . . ?
C5 C6 C7 121.83(19) . . ?
C5 C6 H6 119.1 . . ?
C7 C6 H6 119.1 . . ?
C6 C7 C8 118.7(2) . . ?
C6 C7 H7 120.6 . . ?
C8 C7 H7 120.6 . . ?
C7 C8 C9 119.53(18) . . ?
C7 C8 N2 123.86(18) . . ?
C9 C8 N2 116.59(17) . . ?
C4 C9 C8 120.68(18) . . ?
C4 C9 H9 119.7 . . ?
C8 C9 H9 119.7 . . ?
O3 C10 N2 124.02(19) . . ?
O3 C10 C11 120.84(19) . . ?
N2 C10 C11 115.14(17) . . ?
C12 C11 C16 119.25(19) . . ?
C12 C11 C10 118.46(18) . . ?
C16 C11 C10 122.27(17) . . ?
C13 C12 C11 120.29(19) . . ?
C13 C12 H12 119.9 . . ?
C11 C12 H12 119.9 . . ?
C12 C13 C14 120.13(19) . . ?
C12 C13 H13 119.9 . . ?
C14 C13 H13 119.9 . . ?
C13 C14 C15 120.08(19) . . ?
C13 C14 H14 120.0 . . ?
C15 C14 H14 120.0 . . ?
C16 C15 C14 119.55(17) . . ?
C16 C15 C17 123.01(16) . . ?
C14 C15 C17 117.43(17) . . ?
C15 C16 C11 120.66(17) . . ?
C15 C16 H16 119.7 . . ?
C11 C16 H16 119.7 . . ?
O4 C17 N3 124.24(17) . . ?
O4 C17 C15 120.44(16) . . ?
N3 C17 C15 115.30(16) . . ?
C19 C18 C23 119.74(18) . . ?
C19 C18 N3 123.81(17) . . ?
C23 C18 N3 116.45(17) . . ?
C18 C19 C20 118.95(19) . . ?
C18 C19 H19 120.5 . . ?
C20 C19 H19 120.5 . . ?
C21 C20 C19 121.35(19) . . ?
C21 C20 H20 119.3 . . ?
C19 C20 H20 119.3 . . ?
C20 C21 C22 119.48(19) . . ?
C20 C21 H21 120.3 . . ?
C22 C21 H21 120.3 . . ?
C21 C22 C23 119.97(19) . . ?
C21 C22 C24 118.2(2) . . ?
C23 C22 C24 121.8(2) . . ?
C21 C22 C24' 129.4(8) . . ?
C23 C22 C24' 110.1(8) . . ?
C24 C22 C24' 15.3(8) . . ?
C22 C23 C18 120.31(18) . . ?
C22 C23 H23 119.8 . . ?
C18 C23 H23 119.8 . . ?
N1 C26 C25 115.0(3) . . ?
N1 C26 H26A 108.5 . . ?
C25 C26 H26A 108.5 . . ?
N1 C26 H26B 108.5 . . ?
C25 C26 H26B 108.5 . . ?
H26A C26 H26B 107.5 . . ?
C25' C26' N1 110.8(14) . . ?
C25' C26' H26C 109.5 . . ?
N1 C26' H26C 109.5 . . ?
C25' C26' H26D 109.5 . . ?
N1 C26' H26D 109.5 . . ?
H26C C26' H26D 108.1 . . ?
N1 C27 H27A 109.5 . . ?
N1 C27 H27B 109.5 . . ?
N1 C27 H27C 109.5 . . ?
N1 C27' H27D 109.5 . . ?
N1 C27' H27E 109.5 . . ?
H27D C27' H27E 109.5 . . ?
N1 C27' H27F 109.5 . . ?
H27D C27' H27F 109.5 . . ?
H27E C27' H27F 109.5 . . ?
C54 N4 C53 113.93(16) . . ?
C54 N4 C28 111.25(16) . . ?
C53 N4 C28 107.75(17) . . ?
C54 N4 H4N 111(2) . . ?
C53 N4 H4N 105(2) . . ?
C28 N4 H4N 107(2) . . ?
C37 N5 C35 127.66(17) . . ?
C37 N5 H5N 117(2) . . ?
C35 N5 H5N 115(2) . . ?
C44 N6 C45 127.27(18) . . ?
C44 N6 H6N 119.1(19) . . ?
C45 N6 H6N 112.1(19) . . ?
C30 O5 C29 111.1(2) . . ?
C30' O5' C29 102.7(14) . . ?
O5' C30' C31 103.9(16) . . ?
O5' C30' H30C 111.0 . . ?
C31 C30' H30C 111.0 . . ?
O5' C30' H30D 111.0 . . ?
C31 C30' H30D 111.0 . . ?
H30C C30' H30D 109.0 . . ?
C51 O6 C52 112.45(17) . . ?
C29 C28 N4 114.93(18) . . ?
C29 C28 H28A 108.5 . . ?
N4 C28 H28A 108.5 . . ?
C29 C28 H28B 108.5 . . ?
N4 C28 H28B 108.5 . . ?
H28A C28 H28B 107.5 . . ?
O5 C29 C28 108.65(19) . . ?
O5 C29 O5' 32.8(5) . . ?
C28 C29 O5' 133.5(6) . . ?
O5 C29 H29A 110.0 . . ?
C28 C29 H29A 110.0 . . ?
O5' C29 H29A 109.2 . . ?
O5 C29 H29B 110.0 . . ?
C28 C29 H29B 110.0 . . ?
O5' C29 H29B 79.9 . . ?
H29A C29 H29B 108.3 . . ?
O5 C30 C31 109.1(2) . . ?
O5 C30 H30A 109.9 . . ?
C31 C30 H30A 109.9 . . ?
O5 C30 H30B 109.9 . . ?
C31 C30 H30B 109.9 . . ?
H30A C30 H30B 108.3 . . ?
C36 C31 C32 119.5(2) . . ?
C36 C31 C30 121.4(2) . . ?
C32 C31 C30 119.0(2) . . ?
C36 C31 C30' 112.3(9) . . ?
C32 C31 C30' 124.1(9) . . ?
C30 C31 C30' 24.5(9) . . ?
C33 C32 C31 119.8(2) . . ?
C33 C32 H32 120.1 . . ?
C31 C32 H32 120.1 . . ?
C32 C33 C34 121.3(2) . . ?
C32 C33 H33 119.4 . . ?
C34 C33 H33 119.4 . . ?
C33 C34 C35 118.9(2) . . ?
C33 C34 H34 120.5 . . ?
C35 C34 H34 120.5 . . ?
C36 C35 C34 119.80(19) . . ?
C36 C35 N5 116.69(17) . . ?
C34 C35 N5 123.51(19) . . ?
C31 C36 C35 120.72(19) . . ?
C31 C36 H36 119.6 . . ?
C35 C36 H36 119.6 . . ?
O7 C37 N5 124.5(2) . . ?
O7 C37 C38 120.75(19) . . ?
N5 C37 C38 114.75(17) . . ?
C43 C38 C39 119.7(2) . . ?
C43 C38 C37 121.92(18) . . ?
C39 C38 C37 118.34(19) . . ?
C40 C39 C38 120.1(2) . . ?
C40 C39 H39 119.9 . . ?
C38 C39 H39 119.9 . . ?
C41 C40 C39 120.2(2) . . ?
C41 C40 H40 119.9 . . ?
C39 C40 H40 119.9 . . ?
C40 C41 C42 120.0(2) . . ?
C40 C41 H41 120.0 . . ?
C42 C41 H41 120.0 . . ?
C41 C42 C43 119.82(19) . . ?
C41 C42 C44 116.97(18) . . ?
C43 C42 C44 123.21(18) . . ?
C38 C43 C42 120.09(18) . . ?
C38 C43 H43 120.0 . . ?
C42 C43 H43 120.0 . . ?
O8 C44 N6 123.6(2) . . ?
O8 C44 C42 120.24(19) . . ?
N6 C44 C42 116.18(17) . . ?
C46 C45 C50 119.87(19) . . ?
C46 C45 N6 123.6(2) . . ?
C50 C45 N6 116.55(18) . . ?
C47 C46 C45 118.8(2) . . ?
C47 C46 H46 120.6 . . ?
C45 C46 H46 120.6 . . ?
C48 C47 C46 121.7(2) . . ?
C48 C47 H47 119.2 . . ?
C46 C47 H47 119.2 . . ?
C47 C48 C49 119.6(2) . . ?
C47 C48 H48 120.2 . . ?
C49 C48 H48 120.2 . . ?
C50 C49 C48 119.4(2) . . ?
C50 C49 C51 121.74(19) . . ?
C48 C49 C51 118.81(19) . . ?
C49 C50 C45 120.63(19) . . ?
C49 C50 H50 119.7 . . ?
C45 C50 H50 119.7 . . ?
O6 C51 C49 110.04(17) . . ?
O6 C51 H51A 109.7 . . ?
C49 C51 H51A 109.7 . . ?
O6 C51 H51B 109.7 . . ?
C49 C51 H51B 109.7 . . ?
H51A C51 H51B 108.2 . . ?
O6 C52 C53 109.86(18) . . ?
O6 C52 H52A 109.7 . . ?
C53 C52 H52A 109.7 . . ?
O6 C52 H52B 109.7 . . ?
C53 C52 H52B 109.7 . . ?
H52A C52 H52B 108.2 . . ?
N4 C53 C52 115.17(19) . . ?
N4 C53 H53A 108.5 . . ?
C52 C53 H53A 108.5 . . ?
N4 C53 H53B 108.5 . . ?
C52 C53 H53B 108.5 . . ?
H53A C53 H53B 107.5 . . ?
N4 C54 H54A 109.5 . . ?
N4 C54 H54B 109.5 . . ?
H54A C54 H54B 109.5 . . ?
N4 C54 H54C 109.5 . . ?
H54A C54 H54C 109.5 . . ?
H54B C54 H54C 109.5 . . ?

loop_
_geom_bond_atom_site_label_1
_geom_bond_atom_site_label_2
_geom_bond_distance
_geom_bond_site_symmetry_2
_geom_bond_publ_flag
N1 C1' 1.161(14) . ?
N1 C26 1.486(5) . ?
N1 C1 1.494(3) . ?
N1 C27 1.538(3) . ?
N1 C27' 1.649(12) . ?
N1 C26' 1.68(2) . ?
N1 H1N 0.97(3) . ?
N2 C10 1.364(3) . ?
N2 C8 1.406(3) . ?
N2 H2N 0.87(3) . ?
N3 C17 1.360(2) . ?
N3 C18 1.416(2) . ?
N3 H3N 0.87(3) . ?
O1 C3 1.416(3) . ?
O1 C2 1.419(3) . ?
O1 C2' 1.477(11) . ?
O2 C24 1.403(4) . ?
O2 C25 1.416(3) . ?
C24 C22 1.490(4) . ?
C24 H24A 0.9900 . ?
C24 H24B 0.9900 . ?
C25 C26 1.498(4) . ?
C25 H25A 0.9900 . ?
C25 H25B 0.9900 . ?
O2' C24' 1.11(3) . ?
O2' C25' 1.420(15) . ?
C24' C22 1.65(2) . ?
C24' H24C 0.9900 . ?
C24' H24D 0.9900 . ?
C25' C26' 1.46(2) . ?
C25' H25C 0.9900 . ?
C25' H25D 0.9900 . ?
O3 C10 1.223(2) . ?
O4 C17 1.233(2) . ?
C1 C2 1.502(4) . ?
C1 H1A 0.9900 . ?
C1 H1B 0.9900 . ?
C2 H2A 0.9900 . ?
C2 H2B 0.9900 . ?
C1' C2' 1.494(19) . ?
C1' H1'1 0.9900 . ?
C1' H1'2 0.9900 . ?
C2' H2'1 0.9900 . ?
C2' H2'2 0.9900 . ?
C3 C4 1.509(3) . ?
C3 H3A 0.9900 . ?
C3 H3B 0.9900 . ?
C4 C9 1.389(3) . ?
C4 C5 1.397(3) . ?
C5 C6 1.372(3) . ?
C5 H5 0.9500 . ?
C6 C7 1.395(3) . ?
C6 H6 0.9500 . ?
C7 C8 1.400(3) . ?
C7 H7 0.9500 . ?
C8 C9 1.400(3) . ?
C9 H9 0.9500 . ?
C10 C11 1.501(3) . ?
C11 C12 1.395(3) . ?
C11 C16 1.398(3) . ?
C12 C13 1.389(3) . ?
C12 H12 0.9500 . ?
C13 C14 1.393(3) . ?
C13 H13 0.9500 . ?
C14 C15 1.395(3) . ?
C14 H14 0.9500 . ?
C15 C16 1.391(3) . ?
C15 C17 1.500(3) . ?
C16 H16 0.9500 . ?
C18 C19 1.392(3) . ?
C18 C23 1.399(3) . ?
C19 C20 1.394(3) . ?
C19 H19 0.9500 . ?
C20 C21 1.383(3) . ?
C20 H20 0.9500 . ?
C21 C22 1.387(3) . ?
C21 H21 0.9500 . ?
C22 C23 1.390(3) . ?
C23 H23 0.9500 . ?
C26 H26A 0.9900 . ?
C26 H26B 0.9900 . ?
C26' H26C 0.9900 . ?
C26' H26D 0.9900 . ?
C27 H27A 0.9800 . ?
C27 H27B 0.9800 . ?
C27 H27C 0.9800 . ?
C27' H27D 0.9800 . ?
C27' H27E 0.9800 . ?
C27' H27F 0.9800 . ?
N4 C54 1.490(3) . ?
N4 C53 1.500(3) . ?
N4 C28 1.505(3) . ?
N4 H4N 0.95(3) . ?
N5 C37 1.363(3) . ?
N5 C35 1.405(3) . ?
N5 H5N 0.83(3) . ?
N6 C44 1.365(3) . ?
N6 C45 1.416(3) . ?
N6 H6N 0.83(3) . ?
O5 C30 1.418(3) . ?
O5 C29 1.430(3) . ?
O5' C30' 1.40(2) . ?
O5' C29 1.509(12) . ?
C30' C31 1.58(3) . ?
C30' H30C 0.9900 . ?
C30' H30D 0.9900 . ?
O6 C51 1.417(3) . ?
O6 C52 1.427(3) . ?
O7 C37 1.221(3) . ?
O8 C44 1.228(2) . ?
C28 C29 1.498(3) . ?
C28 H28A 0.9900 . ?
C28 H28B 0.9900 . ?
C29 H29A 0.9900 . ?
C29 H29B 0.9900 . ?
C30 C31 1.508(4) . ?
C30 H30A 0.9900 . ?
C30 H30B 0.9900 . ?
C31 C36 1.388(3) . ?
C31 C32 1.394(3) . ?
C32 C33 1.385(3) . ?
C32 H32 0.9500 . ?
C33 C34 1.391(3) . ?
C33 H33 0.9500 . ?
C34 C35 1.399(3) . ?
C34 H34 0.9500 . ?
C35 C36 1.396(3) . ?
C36 H36 0.9500 . ?
C37 C38 1.500(3) . ?
C38 C43 1.391(3) . ?
C38 C39 1.399(3) . ?
C39 C40 1.388(4) . ?
C39 H39 0.9500 . ?
C40 C41 1.388(3) . ?
C40 H40 0.9500 . ?
C41 C42 1.396(3) . ?
C41 H41 0.9500 . ?
C42 C43 1.397(3) . ?
C42 C44 1.499(3) . ?
C43 H43 0.9500 . ?
C45 C46 1.397(3) . ?
C45 C50 1.399(3) . ?
C46 C47 1.389(3) . ?
C46 H46 0.9500 . ?
C47 C48 1.386(4) . ?
C47 H47 0.9500 . ?
C48 C49 1.393(3) . ?
C48 H48 0.9500 . ?
C49 C50 1.393(3) . ?
C49 C51 1.506(3) . ?
C50 H50 0.9500 . ?
C51 H51A 0.9900 . ?
C51 H51B 0.9900 . ?
C52 C53 1.508(3) . ?
C52 H52A 0.9900 . ?
C52 H52B 0.9900 . ?
C53 H53A 0.9900 . ?
C53 H53B 0.9900 . ?
C54 H54A 0.9800 . ?
C54 H54B 0.9800 . ?
C54 H54C 0.9800 . ?
